data_4102294
loop_
_publ_author_name
'Amy L. Fuller'
'Lindesay A. S. Scott-Hayward'
'Yang Li'
'Michael B\"uhl'
'Alexandra M. Z. Slawin'
'J. Derek Woollins'

_publ_section_title
;
 Automated Chemical Crystallography
;
_journal_name_full 'Journal of the American Chemical Society'
_journal_page_first 5799
_journal_page_last 5802
_journal_paper_doi 10.1021/ja100247y
_journal_volume 132
_journal_year 2010
_chemical_formula_moiety 'C12 H10 S2 '
_chemical_formula_sum 'C12 H10 S2'
_chemical_formula_weight 218.33
_space_group_IT_number 19
_symmetry_cell_setting orthorhombic
_symmetry_Int_Tables_number 19
_symmetry_space_group_name_Hall 'P 2ac 2ab'
_symmetry_space_group_name_H-M 'P 21 21 21'
_cell_angle_alpha 90.0000
_cell_angle_beta 90.0000
_cell_angle_gamma 90.0000
_cell_formula_units_Z 4
_cell_length_a 5.5401(11)
_cell_length_b 8.0864(18)
_cell_length_c 23.478(5)
_cell_measurement_reflns_used 2967
_cell_measurement_temperature 125.1
_cell_measurement_theta_max 26.4
_cell_measurement_theta_min 1.7
_cell_volume 1051.8(4)
_computing_cell_refinement CrystalClear
_computing_data_collection CrystalClear
_computing_data_reduction CrystalStructure
_computing_publication_material 'CrystalStructure 3.8'
_computing_structure_refinement SHELXL
_computing_structure_solution SIR92
_diffrn_ambient_temperature 125(2)
_diffrn_detector_area_resol_mean 14.63
_diffrn_measured_fraction_theta_full 0.986
_diffrn_measured_fraction_theta_max 0.986
_diffrn_measurement_device_type 'Rigaku Saturn'
_diffrn_measurement_method \w
_diffrn_radiation_type 'Mo K\a'
_diffrn_radiation_wavelength 0.71075
_diffrn_reflns_av_R_equivalents 0.062
_diffrn_reflns_limit_h_max 5
_diffrn_reflns_limit_h_min -6
_diffrn_reflns_limit_k_max 6
_diffrn_reflns_limit_k_min -9
_diffrn_reflns_limit_l_max 21
_diffrn_reflns_limit_l_min -29
_diffrn_reflns_number 3634
_diffrn_reflns_theta_full 26.35
_diffrn_reflns_theta_max 26.35
_exptl_absorpt_coefficient_mu 0.459
_exptl_absorpt_correction_T_max 0.973
_exptl_absorpt_correction_T_min 0.511
_exptl_absorpt_correction_type multi-scan
_exptl_absorpt_process_details 'Jacobson, R. (1998) Private communication'
_exptl_crystal_colour colorless
_exptl_crystal_density_diffrn 1.379
_exptl_crystal_density_method 'not measured'
_exptl_crystal_description prism
_exptl_crystal_F_000 456.00
_exptl_crystal_size_max 0.15
_exptl_crystal_size_mid 0.12
_exptl_crystal_size_min 0.06
_refine_diff_density_max 0.46
_refine_diff_density_min -0.50
_refine_ls_abs_structure_details 'Flack, H. D. (1983), Acta Cryst. A39, 876-881.  792 Friedel Pairs'
_refine_ls_abs_structure_Flack -0.1(2)
_refine_ls_extinction_method none
_refine_ls_goodness_of_fit_ref 1.108
_refine_ls_hydrogen_treatment refall
_refine_ls_number_parameters 128
_refine_ls_number_reflns 2051
_refine_ls_R_factor_gt 0.0723
_refine_ls_shift/su_max 0.0020
_refine_ls_structure_factor_coef Fsqd
_refine_ls_weighting_details 'w = 1/[\s^2^(Fo^2^)+(0.0374P)^2^+2.8882P] where P=(Fo^2^+2Fc^2^)/3'
_refine_ls_weighting_scheme calc
_refine_ls_wR_factor_ref 0.1720
_reflns_number_gt 1773
_reflns_number_total 2051
_reflns_threshold_expression F^2^>2.0\s(F^2^)
_cod_data_source_file ja100247y_si_001_2.cif
_cod_data_source_block 1
_cod_original_formula_sum 'C12 H10 S2 '
_cod_database_code 4102294

loop_
_symmetry_equiv_pos_site_id
_symmetry_equiv_pos_as_xyz
1 +X,+Y,+Z
2 1/2+X,1/2-Y,-Z
3 -X,1/2+Y,1/2-Z
4 1/2-X,-Y,1/2+Z

loop_
_atom_site_label
_atom_site_type_symbol
_atom_site_fract_x
_atom_site_fract_y
_atom_site_fract_z
_atom_site_U_iso_or_equiv
_atom_site_adp_type
_atom_site_occupancy
_atom_site_symmetry_multiplicity
_atom_site_calc_flag
_atom_site_refinement_flags
S(1) S 0.4331(2) 0.7795(2) 0.44334(6) 0.0310(4) Uani 1.00 1 d .
S(2) S 0.1166(2) 0.7107(2) 0.40763(6) 0.0302(3) Uani 1.00 1 d .
C(1) C 0.4590(11) 0.9970(8) 0.4319(2) 0.0277(14) Uani 1.00 1 d .
C(2) C 0.6684(10) 1.0711(8) 0.4528(2) 0.0283(14) Uani 1.00 1 d .
C(3) C 0.7041(12) 1.2373(9) 0.4455(2) 0.0382(16) Uani 1.00 1 d .
C(4) C 0.5399(12) 1.3323(8) 0.4164(2) 0.0338(15) Uani 1.00 1 d .
C(5) C 0.3356(11) 1.2580(8) 0.3945(2) 0.0341(15) Uani 1.00 1 d .
C(6) C 0.2952(11) 1.0898(8) 0.4023(2) 0.0298(14) Uani 1.00 1 d .
C(7) C 0.1876(11) 0.6784(7) 0.3338(2) 0.0284(14) Uani 1.00 1 d .
C(8) C 0.3902(11) 0.7424(8) 0.3068(2) 0.0308(14) Uani 1.00 1 d .
C(9) C 0.4121(11) 0.7174(8) 0.2484(2) 0.0362(14) Uani 1.00 1 d .
C(10) C 0.2444(13) 0.6296(8) 0.2182(2) 0.0374(16) Uani 1.00 1 d .
C(11) C 0.0440(12) 0.5624(8) 0.2456(3) 0.0374(17) Uani 1.00 1 d .
C(12) C 0.0163(13) 0.5881(8) 0.3033(2) 0.0349(16) Uani 1.00 1 d .
H(2) H 0.7860 1.0065 0.4721 0.034 Uiso 1.00 1 c R
H(3) H 0.8448 1.2877 0.4608 0.046 Uiso 1.00 1 c R
H(4) H 0.5664 1.4475 0.4114 0.041 Uiso 1.00 1 c R
H(5) H 0.2217 1.3224 0.3740 0.041 Uiso 1.00 1 c R
H(6) H 0.1542 1.0395 0.3871 0.036 Uiso 1.00 1 c R
H(8) H 0.5098 0.8013 0.3275 0.037 Uiso 1.00 1 c R
H(9) H 0.5473 0.7625 0.2289 0.043 Uiso 1.00 1 c R
H(10) H 0.2646 0.6144 0.1784 0.045 Uiso 1.00 1 c R
H(11) H -0.0716 0.4998 0.2249 0.045 Uiso 1.00 1 c R
H(12) H -0.1205 0.5441 0.3224 0.042 Uiso 1.00 1 c R

loop_
_atom_site_aniso_label
_atom_site_aniso_U_11
_atom_site_aniso_U_22
_atom_site_aniso_U_33
_atom_site_aniso_U_12
_atom_site_aniso_U_13
_atom_site_aniso_U_23
S(1) 0.0397(8) 0.0279(8) 0.0255(7) 0.0011(7) -0.0048(6) 0.0019(6)
S(2) 0.0306(7) 0.0342(9) 0.0260(7) -0.0019(7) 0.0026(6) -0.0018(7)
C(1) 0.027(3) 0.036(3) 0.020(2) 0.003(2) -0.003(2) -0.005(2)
C(2) 0.026(3) 0.035(3) 0.024(3) 0.004(2) -0.008(2) 0.001(2)
C(3) 0.041(3) 0.044(4) 0.029(3) -0.006(3) -0.004(2) -0.009(3)
C(4) 0.043(3) 0.021(3) 0.037(3) 0.002(2) 0.015(3) -0.003(2)
C(5) 0.043(3) 0.026(3) 0.033(3) 0.007(2) 0.000(2) 0.003(2)
C(6) 0.028(3) 0.033(3) 0.028(3) -0.001(2) -0.005(2) -0.001(2)
C(7) 0.034(3) 0.024(3) 0.027(3) 0.004(2) -0.004(2) -0.002(2)
C(8) 0.026(3) 0.036(4) 0.031(3) -0.001(2) 0.010(2) -0.003(2)
C(9) 0.039(3) 0.040(3) 0.030(3) -0.003(3) 0.004(2) 0.000(3)
C(10) 0.048(4) 0.039(4) 0.025(3) -0.002(3) -0.005(3) -0.002(2)
C(11) 0.046(4) 0.031(4) 0.035(3) -0.007(3) -0.017(3) 0.000(3)
C(12) 0.043(4) 0.029(3) 0.032(3) -0.010(3) -0.004(3) 0.001(2)

loop_
_atom_type_symbol
_atom_type_description
_atom_type_scat_dispersion_real
_atom_type_scat_dispersion_imag
_atom_type_scat_source
C C 0.003 0.002
;
International Tables for Crystallography
(1992, Vol. C, Tables 4.2.6.8 and 6.1.1.4)
;
H H 0.000 0.000
;
International Tables for Crystallography
(1992, Vol. C, Table 6.1.1.4)
;
S S 0.125 0.123
;
International Tables for Crystallography
(1992, Vol. C, Tables 4.2.6.8 and 6.1.1.4)
;

loop_
_geom_angle_atom_site_label_1
_geom_angle_atom_site_label_2
_geom_angle_atom_site_label_3
_geom_angle
_geom_angle_publ_flag
S(2) S(1) C(1) 106.2(2) yes
S(1) S(2) C(7) 104.5(2) yes
S(1) C(1) C(2) 116.0(4) yes
S(1) C(1) C(6) 124.3(4) yes
C(2) C(1) C(6) 119.6(6) yes
C(1) C(2) C(3) 119.9(5) yes
C(2) C(3) C(4) 121.1(6) yes
C(3) C(4) C(5) 119.0(6) yes
C(4) C(5) C(6) 120.6(5) yes
C(1) C(6) C(5) 119.8(5) yes
S(2) C(7) C(8) 124.3(4) yes
S(2) C(7) C(12) 115.0(4) yes
C(8) C(7) C(12) 120.6(5) yes
C(7) C(8) C(9) 117.8(5) yes
C(8) C(9) C(10) 121.8(6) yes
C(9) C(10) C(11) 120.4(6) yes
C(10) C(11) C(12) 118.9(6) yes
C(7) C(12) C(11) 120.5(6) yes
C(1) C(2) H(2) 120.1 no
C(3) C(2) H(2) 120.1 no
C(2) C(3) H(3) 119.5 no
C(4) C(3) H(3) 119.5 no
C(3) C(4) H(4) 120.5 no
C(5) C(4) H(4) 120.5 no
C(4) C(5) H(5) 119.7 no
C(6) C(5) H(5) 119.7 no
C(1) C(6) H(6) 120.1 no
C(5) C(6) H(6) 120.1 no
C(7) C(8) H(8) 121.1 no
C(9) C(8) H(8) 121.1 no
C(8) C(9) H(9) 119.1 no
C(10) C(9) H(9) 119.1 no
C(9) C(10) H(10) 119.8 no
C(11) C(10) H(10) 119.8 no
C(10) C(11) H(11) 120.6 no
C(12) C(11) H(11) 120.6 no
C(7) C(12) H(12) 119.7 no
C(11) C(12) H(12) 119.7 no

loop_
_geom_bond_atom_site_label_1
_geom_bond_atom_site_label_2
_geom_bond_distance
_geom_bond_publ_flag
S(1) S(2) 2.022(2) yes
S(1) C(1) 1.785(6) yes
S(2) C(7) 1.796(6) yes
C(1) C(2) 1.395(8) yes
C(1) C(6) 1.368(8) yes
C(2) C(3) 1.369(9) yes
C(3) C(4) 1.373(9) yes
C(4) C(5) 1.380(9) yes
C(5) C(6) 1.391(9) yes
C(7) C(8) 1.390(8) yes
C(7) C(12) 1.395(9) yes
C(8) C(9) 1.392(8) yes
C(9) C(10) 1.366(9) yes
C(10) C(11) 1.393(10) yes
C(11) C(12) 1.379(9) yes
C(2) H(2) 0.950 no
C(3) H(3) 0.950 no
C(4) H(4) 0.950 no
C(5) H(5) 0.950 no
C(6) H(6) 0.950 no
C(8) H(8) 0.950 no
C(9) H(9) 0.950 no
C(10) H(10) 0.950 no
C(11) H(11) 0.950 no
C(12) H(12) 0.950 no

loop_
_geom_contact_atom_site_label_1
_geom_contact_atom_site_label_2
_geom_contact_distance
_geom_contact_site_symmetry_2
S(1) H(2) 3.155 2_466
S(1) H(4) 2.884 1_545
S(2) H(2) 3.371 1_455
S(2) H(2) 3.455 2_466
S(2) H(4) 3.279 1_545
S(2) H(5) 3.290 1_545
C(1) H(3) 3.126 2_476
C(1) H(10) 3.156 3_655
C(2) H(3) 2.938 2_476
C(2) H(6) 3.113 1_655
C(2) H(10) 3.123 3_655
C(3) H(3) 2.973 2_476
C(3) H(5) 3.394 1_655
C(3) H(6) 3.264 1_655
C(3) H(10) 3.079 3_655
C(4) H(2) 3.245 2_476
C(4) H(3) 3.228 2_476
C(4) H(9) 3.492 3_655
C(4) H(10) 3.039 3_655
C(4) H(12) 3.368 1_665
C(5) H(3) 3.142 1_455
C(5) H(3) 3.417 2_476
C(5) H(9) 2.970 3_655
C(5) H(10) 3.031 3_655
C(6) H(2) 3.331 1_455
C(6) H(3) 3.267 1_455
C(6) H(3) 3.374 2_476
C(6) H(9) 3.494 3_655
C(6) H(10) 3.095 3_655
C(6) H(11) 3.314 3_555
C(7) H(4) 3.348 1_545
C(7) H(5) 3.035 1_545
C(7) H(11) 3.012 3_555
C(8) H(4) 3.560 1_545
C(8) H(10) 3.582 3_655
C(8) H(11) 2.829 3_555
C(8) H(12) 3.171 1_655
C(9) H(11) 3.403 1_655
C(9) H(11) 3.029 3_555
C(9) H(12) 3.419 1_655
C(9) H(12) 3.514 3_555
C(10) H(6) 3.396 3_545
C(10) H(8) 3.171 3_645
C(10) H(9) 3.419 3_645
C(10) H(11) 3.415 3_555
C(10) H(12) 3.552 3_555
C(11) H(6) 3.310 3_545
C(11) H(9) 3.216 1_455
C(11) H(9) 3.371 3_645
C(12) H(5) 2.944 1_545
C(12) H(8) 3.342 1_455
C(12) H(9) 3.433 1_455
C(12) H(11) 3.408 3_555
H(2) S(1) 3.155 2_566
H(2) S(2) 3.371 1_655
H(2) S(2) 3.455 2_566
H(2) C(4) 3.245 2_576
H(2) C(6) 3.331 1_655
H(2) H(3) 3.351 2_476
H(2) H(4) 3.168 2_576
H(2) H(6) 2.866 1_655
H(3) C(1) 3.126 2_576
H(3) C(2) 2.938 2_576
H(3) C(3) 2.973 2_576
H(3) C(4) 3.228 2_576
H(3) C(5) 3.142 1_655
H(3) C(5) 3.417 2_576
H(3) C(6) 3.267 1_655
H(3) C(6) 3.374 2_576
H(3) H(2) 3.351 2_576
H(3) H(3) 3.381 2_476
H(3) H(3) 3.381 2_576
H(3) H(5) 2.932 1_655
H(3) H(6) 3.156 1_655
H(4) S(1) 2.884 1_565
H(4) S(2) 3.279 1_565
H(4) C(7) 3.348 1_565
H(4) C(8) 3.560 1_565
H(4) H(2) 3.168 2_476
H(4) H(8) 3.488 1_565
H(4) H(10) 3.546 3_655
H(4) H(12) 2.826 1_665
H(5) S(2) 3.290 1_565
H(5) C(3) 3.394 1_455
H(5) C(7) 3.035 1_565
H(5) C(12) 2.944 1_565
H(5) H(3) 2.932 1_455
H(5) H(9) 2.776 3_655
H(5) H(10) 3.405 3_555
H(5) H(10) 3.527 3_655
H(5) H(11) 3.589 3_555
H(5) H(12) 2.876 1_565
H(6) C(2) 3.113 1_455
H(6) C(3) 3.264 1_455
H(6) C(10) 3.396 3_555
H(6) C(11) 3.310 3_555
H(6) H(2) 2.866 1_455
H(6) H(3) 3.156 1_455
H(6) H(10) 2.849 3_555
H(6) H(11) 2.689 3_555
H(8) C(10) 3.171 3_655
H(8) C(12) 3.342 1_655
H(8) H(4) 3.488 1_545
H(8) H(10) 2.827 3_655
H(8) H(11) 3.160 3_555
H(8) H(12) 2.921 1_655
H(9) C(4) 3.492 3_645
H(9) C(5) 2.970 3_645
H(9) C(6) 3.494 3_645
H(9) C(10) 3.419 3_655
H(9) C(11) 3.216 1_655
H(9) C(11) 3.371 3_655
H(9) C(12) 3.433 1_655
H(9) H(5) 2.776 3_645
H(9) H(11) 2.996 1_655
H(9) H(11) 3.436 3_555
H(9) H(12) 3.365 1_655
H(9) H(12) 3.497 3_555
H(10) C(1) 3.156 3_645
H(10) C(2) 3.123 3_645
H(10) C(3) 3.079 3_645
H(10) C(4) 3.039 3_645
H(10) C(5) 3.031 3_645
H(10) C(6) 3.095 3_645
H(10) C(8) 3.582 3_645
H(10) H(4) 3.546 3_645
H(10) H(5) 3.405 3_545
H(10) H(5) 3.527 3_645
H(10) H(6) 2.849 3_545
H(10) H(8) 2.827 3_645
H(10) H(12) 3.565 3_555
H(11) C(6) 3.314 3_545
H(11) C(7) 3.012 3_545
H(11) C(8) 2.829 3_545
H(11) C(9) 3.403 1_455
H(11) C(9) 3.029 3_545
H(11) C(10) 3.415 3_545
H(11) C(12) 3.408 3_545
H(11) H(5) 3.589 3_545
H(11) H(6) 2.689 3_545
H(11) H(8) 3.160 3_545
H(11) H(9) 2.996 1_455
H(11) H(9) 3.436 3_545
H(12) C(4) 3.368 1_445
H(12) C(8) 3.171 1_455
H(12) C(9) 3.419 1_455
H(12) C(9) 3.514 3_545
H(12) C(10) 3.552 3_545
H(12) H(4) 2.826 1_445
H(12) H(5) 2.876 1_545
H(12) H(8) 2.921 1_455
H(12) H(9) 3.365 1_455
H(12) H(9) 3.497 3_545
H(12) H(10) 3.565 3_545

loop_
_geom_torsion_atom_site_label_1
_geom_torsion_atom_site_label_2
_geom_torsion_atom_site_label_3
_geom_torsion_atom_site_label_4
_geom_torsion
S(2) S(1) C(1) C(2) -179.3(4)
S(2) S(1) C(1) C(6) -2.5(5)
C(1) S(1) S(2) C(7) 84.6(2)
S(1) S(2) C(7) C(8) -19.4(5)
S(1) S(2) C(7) C(12) 163.5(4)
S(1) C(1) C(2) C(3) 179.4(4)
S(1) C(1) C(6) C(5) -178.2(4)
C(2) C(1) C(6) C(5) -1.6(9)
C(6) C(1) C(2) C(3) 2.5(8)
C(1) C(2) C(3) C(4) -1.9(9)
C(2) C(3) C(4) C(5) 0.2(7)
C(3) C(4) C(5) C(6) 0.7(9)
C(4) C(5) C(6) C(1) 0.0(9)
S(2) C(7) C(8) C(9) -175.3(5)
S(2) C(7) C(12) C(11) 176.6(5)
C(8) C(7) C(12) C(11) -0.6(9)
C(12) C(7) C(8) C(9) 1.8(9)
C(7) C(8) C(9) C(10) -1.5(10)
C(8) C(9) C(10) C(11) 0.1(8)
C(9) C(10) C(11) C(12) 1.0(10)
C(10) C(11) C(12) C(7) -0.8(10)

loop_
_cod_related_entry_id
_cod_related_entry_database
_cod_related_entry_code
1 ChemSpider 12861
